data_4080357
loop_
_publ_author_name
'Li, Xiaofang'
'Wang, Xiaoying'
'Tong, Xin'
'Zhang, Hongxia'
'Chen, Yuanyuan'
'Liu, Ying'
'Liu, Hui'
'Wang, Xiaojie'
'Nishiura, Masayoshi'
'He, Huan'
'Lin, Zhenguo'
'Zhang, Shaowen'
'Hou, Zhaomin'

_publ_section_title
;
 Aluminum Effects in the Syndiospecific Copolymerization of Styrene with
 Ethylene by Cationic Fluorenyl Scandium Alkyl Catalysts
;
_journal_issue 5
_journal_name_full Organometallics
_journal_page_first 1445
_journal_paper_doi 10.1021/om3011036
_journal_volume 32
_journal_year 2013
_chemical_formula_sum 'C25 H40 N Sc Si2'
_chemical_formula_weight 455.72
_chemical_name_systematic
; 
 ? 
;
_space_group_IT_number 19
_symmetry_cell_setting orthorhombic
_symmetry_space_group_name_Hall 'P 2ac 2ab'
_symmetry_space_group_name_H-M 'P 21 21 21'
_atom_sites_solution_hydrogens geom
_atom_sites_solution_primary direct
_atom_sites_solution_secondary difmap
_audit_creation_method SHELXL-97
_cell_angle_alpha 90.00
_cell_angle_beta 90.00
_cell_angle_gamma 90.00
_cell_formula_units_Z 4
_cell_length_a 9.9554(5)
_cell_length_b 14.8253(7)
_cell_length_c 17.8490(8)
_cell_measurement_reflns_used 6922
_cell_measurement_temperature 173(2)
_cell_measurement_theta_max 28.25
_cell_measurement_theta_min 2.34
_cell_volume 2634.4(2)
_computing_cell_refinement 'Bruker SMART'
_computing_data_collection 'Bruker SMART'
_computing_data_reduction 'Bruker SAINT'
_computing_molecular_graphics 'Bruker SHELXTL'
_computing_publication_material 'Bruker SHELXTL'
_computing_structure_refinement 'SHELXL-97 (Sheldrick, 1997)'
_computing_structure_solution 'SHELXS-97 (Sheldrick, 1990)'
_diffrn_ambient_temperature 173(2)
_diffrn_measured_fraction_theta_full 0.997
_diffrn_measured_fraction_theta_max 0.997
_diffrn_measurement_device_type 'CCD area detector'
_diffrn_measurement_method 'phi and omega scans'
_diffrn_radiation_monochromator graphite
_diffrn_radiation_source 'fine-focus sealed tube'
_diffrn_radiation_type MoK\a
_diffrn_radiation_wavelength 0.71073
_diffrn_reflns_av_R_equivalents 0.0255
_diffrn_reflns_av_sigmaI/netI 0.0322
_diffrn_reflns_limit_h_max 11
_diffrn_reflns_limit_h_min -3
_diffrn_reflns_limit_k_max 17
_diffrn_reflns_limit_k_min -16
_diffrn_reflns_limit_l_max 21
_diffrn_reflns_limit_l_min -20
_diffrn_reflns_number 11843
_diffrn_reflns_theta_full 25.01
_diffrn_reflns_theta_max 25.01
_diffrn_reflns_theta_min 2.28
_exptl_absorpt_coefficient_mu 0.381
_exptl_absorpt_correction_T_max 0.8593
_exptl_absorpt_correction_T_min 0.8471
_exptl_absorpt_correction_type multi-scan
_exptl_absorpt_process_details SADABS
_exptl_crystal_density_diffrn 1.149
_exptl_crystal_density_method 'not measured'
_exptl_crystal_F_000 984
_exptl_crystal_size_max 0.45
_exptl_crystal_size_mid 0.43
_exptl_crystal_size_min 0.41
_refine_diff_density_max 0.249
_refine_diff_density_min -0.186
_refine_diff_density_rms 0.038
_refine_ls_abs_structure_details 'Flack H D (1983), Acta Cryst. A39, 876-881'
_refine_ls_abs_structure_Flack 0.10(2)
_refine_ls_extinction_method none
_refine_ls_goodness_of_fit_ref 1.013
_refine_ls_hydrogen_treatment constr
_refine_ls_matrix_type full
_refine_ls_number_parameters 270
_refine_ls_number_reflns 4600
_refine_ls_number_restraints 0
_refine_ls_restrained_S_all 1.013
_refine_ls_R_factor_all 0.0278
_refine_ls_R_factor_gt 0.0256
_refine_ls_shift/su_max 0.025
_refine_ls_shift/su_mean 0.002
_refine_ls_structure_factor_coef Fsqd
_refine_ls_weighting_details 'calc w=1/[\s^2^(Fo^2^)+(0.0354P)^2^+0.5265P] where P=(Fo^2^+2Fc^2^)/3'
_refine_ls_weighting_scheme calc
_refine_ls_wR_factor_gt 0.0631
_refine_ls_wR_factor_ref 0.0643
_reflns_number_gt 4385
_reflns_number_total 4600
_reflns_threshold_expression >2sigma(I)
_cod_data_source_file om3011036_si_009.cif
_cod_data_source_block b
_cod_depositor_comments
;
The following automatic conversions were performed:

'_symmetry_cell_setting' value 'Orthorhombic' changed to
'orthorhombic' according to
/home/saulius/struct/CIF-dictionaries/cif_core.dic dictionary named
'cif_core.dic' version 2.4.2 from
2011-04-26.

'_refine_ls_hydrogen_treatment' value 'Constr' changed
to 'constr' according to
/home/saulius/struct/CIF-dictionaries/cif_core.dic dictionary named
'cif_core.dic' version 2.4.2 from 2011-04-26.

Automatic conversion script
Id: cif_fix_values 1891 2012-01-12 08:04:46Z andrius 
;
_cod_original_sg_symbol_H-M P2(1)2(1)2(1)
_cod_database_code 4080357

loop_
_symmetry_equiv_pos_as_xyz
'x, y, z'
'-x+1/2, -y, z+1/2'
'-x, y+1/2, -z+1/2'
'x+1/2, -y+1/2, -z'

loop_
_atom_site_label
_atom_site_type_symbol
_atom_site_fract_x
_atom_site_fract_y
_atom_site_fract_z
_atom_site_U_iso_or_equiv
_atom_site_adp_type
_atom_site_occupancy
_atom_site_symmetry_multiplicity
_atom_site_calc_flag
_atom_site_refinement_flags
Sc1 Sc 0.07842(3) 0.59523(2) 0.141507(17) 0.01135(9) Uani 1 1 d .
N1 N 0.02309(16) 0.50462(10) 0.24061(8) 0.0155(3) Uani 1 1 d .
Si1 Si -0.02718(6) 0.44643(4) -0.01230(3) 0.01788(12) Uani 1 1 d .
Si2 Si 0.42227(5) 0.48535(3) 0.12669(3) 0.01761(12) Uani 1 1 d .
C1 C -0.04331(18) 0.54914(12) 0.04524(10) 0.0162(4) Uani 1 1 d .
H1A H -0.1368 0.5478 0.0642 0.019 Uiso 1 1 calc R
H1B H -0.0398 0.5996 0.0089 0.019 Uiso 1 1 calc R
C2 C 0.1367(2) 0.44647(18) -0.06385(13) 0.0351(5) Uani 1 1 d .
H2A H 0.1488 0.5046 -0.0891 0.053 Uiso 1 1 calc R
H2B H 0.1368 0.3979 -0.1011 0.053 Uiso 1 1 calc R
H2C H 0.2104 0.4369 -0.0283 0.053 Uiso 1 1 calc R
C3 C -0.0362(3) 0.34090(14) 0.04452(12) 0.0380(6) Uani 1 1 d .
H3A H 0.0400 0.3388 0.0792 0.057 Uiso 1 1 calc R
H3B H -0.0329 0.2884 0.0112 0.057 Uiso 1 1 calc R
H3C H -0.1203 0.3401 0.0730 0.057 Uiso 1 1 calc R
C4 C -0.1602(2) 0.43464(14) -0.08582(11) 0.0237(5) Uani 1 1 d .
H4A H -0.2489 0.4354 -0.0621 0.036 Uiso 1 1 calc R
H4B H -0.1478 0.3775 -0.1125 0.036 Uiso 1 1 calc R
H4C H -0.1533 0.4849 -0.1213 0.036 Uiso 1 1 calc R
C5 C 0.28601(19) 0.56573(12) 0.10726(10) 0.0166(4) Uani 1 1 d .
H5A H 0.2772 0.5610 0.0522 0.020 Uiso 1 1 calc R
H5B H 0.3309 0.6244 0.1158 0.020 Uiso 1 1 calc R
C6 C 0.4906(2) 0.50464(15) 0.22310(12) 0.0266(5) Uani 1 1 d .
H6A H 0.5159 0.5682 0.2287 0.040 Uiso 1 1 calc R
H6B H 0.5698 0.4665 0.2308 0.040 Uiso 1 1 calc R
H6C H 0.4218 0.4894 0.2603 0.040 Uiso 1 1 calc R
C7 C 0.5649(2) 0.49991(16) 0.05953(12) 0.0316(5) Uani 1 1 d .
H7A H 0.5326 0.4909 0.0082 0.047 Uiso 1 1 calc R
H7B H 0.6351 0.4556 0.0707 0.047 Uiso 1 1 calc R
H7C H 0.6018 0.5609 0.0645 0.047 Uiso 1 1 calc R
C8 C 0.3744(2) 0.36346(14) 0.11736(12) 0.0270(5) Uani 1 1 d .
H8A H 0.3147 0.3466 0.1587 0.041 Uiso 1 1 calc R
H8B H 0.4555 0.3260 0.1189 0.041 Uiso 1 1 calc R
H8C H 0.3279 0.3541 0.0696 0.041 Uiso 1 1 calc R
C9 C -0.2268(2) 0.70338(13) 0.18454(11) 0.0191(4) Uani 1 1 d .
H9 H -0.2736 0.6739 0.2239 0.023 Uiso 1 1 calc R
C10 C -0.2950(2) 0.73469(13) 0.12346(11) 0.0227(5) Uani 1 1 d .
H10 H -0.3896 0.7270 0.1210 0.027 Uiso 1 1 calc R
C11 C -0.2279(2) 0.77822(14) 0.06396(11) 0.0239(5) Uani 1 1 d .
H11 H -0.2782 0.7997 0.0224 0.029 Uiso 1 1 calc R
C12 C -0.0916(2) 0.79005(12) 0.06512(10) 0.0192(4) Uani 1 1 d .
H12 H -0.0473 0.8189 0.0246 0.023 Uiso 1 1 calc R
C13 C 0.2308(2) 0.81123(12) 0.11383(10) 0.0175(4) Uani 1 1 d .
H13 H 0.2214 0.8378 0.0657 0.021 Uiso 1 1 calc R
C14 C 0.3511(2) 0.81429(13) 0.15053(11) 0.0206(4) Uani 1 1 d .
H14 H 0.4254 0.8434 0.1275 0.025 Uiso 1 1 calc R
C15 C 0.3668(2) 0.77499(13) 0.22205(11) 0.0217(4) Uani 1 1 d .
H15 H 0.4521 0.7774 0.2459 0.026 Uiso 1 1 calc R
C16 C 0.26215(19) 0.73354(13) 0.25769(11) 0.0179(4) Uani 1 1 d .
H16 H 0.2747 0.7072 0.3057 0.021 Uiso 1 1 calc R
C17 C 0.00891(19) 0.69493(12) 0.24561(10) 0.0147(4) Uani 1 1 d .
C18 C -0.0859(2) 0.71526(11) 0.18870(10) 0.0148(4) Uani 1 1 d .
C19 C -0.01788(19) 0.75876(11) 0.12739(10) 0.0144(4) Uani 1 1 d .
C20 C 0.12025(19) 0.76795(11) 0.14835(10) 0.0139(4) Uani 1 1 d .
C21 C 0.13453(19) 0.73013(12) 0.22234(10) 0.0145(4) Uani 1 1 d .
C22 C -0.0181(2) 0.64300(13) 0.31633(10) 0.0192(4) Uani 1 1 d .
H22A H -0.1162 0.6355 0.3229 0.023 Uiso 1 1 calc R
H22B H 0.0168 0.6771 0.3598 0.023 Uiso 1 1 calc R
C23 C 0.0487(2) 0.55079(13) 0.31324(10) 0.0200(4) Uani 1 1 d .
H23A H 0.1467 0.5579 0.3204 0.024 Uiso 1 1 calc R
H23B H 0.0141 0.5129 0.3547 0.024 Uiso 1 1 calc R
C24 C 0.1058(2) 0.42224(12) 0.23917(11) 0.0224(4) Uani 1 1 d .
H24A H 0.2011 0.4387 0.2414 0.034 Uiso 1 1 calc R
H24B H 0.0883 0.3889 0.1928 0.034 Uiso 1 1 calc R
H24C H 0.0832 0.3843 0.2823 0.034 Uiso 1 1 calc R
C25 C -0.12016(19) 0.47825(13) 0.23489(11) 0.0205(4) Uani 1 1 d .
H25A H -0.1343 0.4440 0.1886 0.031 Uiso 1 1 calc R
H25B H -0.1763 0.5325 0.2342 0.031 Uiso 1 1 calc R
H25C H -0.1445 0.4408 0.2780 0.031 Uiso 1 1 calc R

loop_
_atom_site_aniso_label
_atom_site_aniso_U_11
_atom_site_aniso_U_22
_atom_site_aniso_U_33
_atom_site_aniso_U_23
_atom_site_aniso_U_13
_atom_site_aniso_U_12
Sc1 0.01426(16) 0.00896(16) 0.01082(15) 0.00009(13) 0.00075(15) 0.00035(15)
N1 0.0195(8) 0.0122(8) 0.0148(7) 0.0013(6) 0.0020(7) -0.0019(7)
Si1 0.0224(3) 0.0167(3) 0.0146(2) -0.0044(2) -0.0017(2) 0.0020(2)
Si2 0.0160(2) 0.0172(2) 0.0196(2) -0.0024(2) -0.0005(2) 0.0031(2)
C1 0.0170(10) 0.0171(9) 0.0145(9) -0.0004(8) -0.0007(7) -0.0010(8)
C2 0.0269(11) 0.0471(14) 0.0314(12) -0.0198(11) 0.0007(10) 0.0056(11)
C3 0.0693(17) 0.0192(11) 0.0256(11) -0.0030(9) -0.0135(12) 0.0021(12)
C4 0.0272(11) 0.0247(11) 0.0193(10) -0.0058(8) -0.0011(9) -0.0027(9)
C5 0.0172(9) 0.0160(9) 0.0166(9) 0.0001(8) 0.0008(8) -0.0006(8)
C6 0.0253(11) 0.0255(11) 0.0291(11) -0.0025(9) -0.0055(9) 0.0019(9)
C7 0.0247(11) 0.0354(13) 0.0346(12) 0.0000(10) 0.0064(10) 0.0084(10)
C8 0.0278(11) 0.0200(10) 0.0333(12) -0.0029(9) -0.0022(9) 0.0060(9)
C9 0.0207(10) 0.0135(10) 0.0232(10) -0.0023(8) 0.0039(9) 0.0014(8)
C10 0.0201(10) 0.0193(10) 0.0286(11) -0.0058(9) -0.0014(9) 0.0029(9)
C11 0.0306(11) 0.0188(10) 0.0222(10) -0.0033(8) -0.0073(9) 0.0090(9)
C12 0.0294(11) 0.0127(9) 0.0154(8) 0.0000(7) -0.0007(9) 0.0041(9)
C13 0.0271(11) 0.0090(9) 0.0165(9) 0.0006(7) 0.0048(8) 0.0003(8)
C14 0.0200(10) 0.0134(9) 0.0282(11) -0.0026(8) 0.0075(9) -0.0024(8)
C15 0.0198(10) 0.0174(10) 0.0279(11) -0.0054(8) -0.0041(9) -0.0006(9)
C16 0.0240(10) 0.0126(9) 0.0169(9) -0.0015(8) -0.0021(8) 0.0003(8)
C17 0.0208(10) 0.0108(9) 0.0126(9) -0.0029(7) 0.0017(8) 0.0016(8)
C18 0.0203(9) 0.0081(8) 0.0159(8) -0.0037(7) 0.0038(8) 0.0022(8)
C19 0.0213(9) 0.0089(8) 0.0132(9) -0.0036(7) 0.0016(8) 0.0031(8)
C20 0.0203(9) 0.0073(8) 0.0141(9) -0.0023(7) 0.0022(8) 0.0012(7)
C21 0.0211(9) 0.0090(9) 0.0134(9) -0.0024(7) 0.0000(8) -0.0008(8)
C22 0.0273(10) 0.0181(9) 0.0122(9) -0.0009(8) 0.0021(8) -0.0039(9)
C23 0.0300(12) 0.0173(9) 0.0128(9) 0.0039(8) -0.0017(8) -0.0044(9)
C24 0.0279(11) 0.0138(10) 0.0254(10) 0.0046(8) 0.0045(9) 0.0014(9)
C25 0.0240(10) 0.0160(10) 0.0216(10) 0.0013(8) 0.0047(8) -0.0046(9)

loop_
_atom_type_symbol
_atom_type_description
_atom_type_scat_dispersion_real
_atom_type_scat_dispersion_imag
_atom_type_scat_source
C C 0.0033 0.0016 'International Tables Vol C Tables 4.2.6.8 and 6.1.1.4'
H H 0.0000 0.0000 'International Tables Vol C Tables 4.2.6.8 and 6.1.1.4'
N N 0.0061 0.0033 'International Tables Vol C Tables 4.2.6.8 and 6.1.1.4'
Si Si 0.0817 0.0704 'International Tables Vol C Tables 4.2.6.8 and 6.1.1.4'
Sc Sc 0.2519 0.3716 'International Tables Vol C Tables 4.2.6.8 and 6.1.1.4'

loop_
_geom_angle_atom_site_label_1
_geom_angle_atom_site_label_2
_geom_angle_atom_site_label_3
_geom_angle
C5 Sc1 C1 103.75(7)
C5 Sc1 N1 108.92(6)
C1 Sc1 N1 106.70(6)
C5 Sc1 C17 126.20(7)
C1 Sc1 C17 127.97(7)
N1 Sc1 C17 72.71(6)
C5 Sc1 C21 96.22(7)
C1 Sc1 C21 144.00(7)
N1 Sc1 C21 94.38(6)
C17 Sc1 C21 32.90(6)
C5 Sc1 C18 146.12(7)
C1 Sc1 C18 96.92(6)
N1 Sc1 C18 90.00(6)
C17 Sc1 C18 32.69(6)
C21 Sc1 C18 53.38(6)
C5 Sc1 C20 93.35(6)
C1 Sc1 C20 115.42(7)
N1 Sc1 C20 125.52(6)
C17 Sc1 C20 54.57(6)
C21 Sc1 C20 32.64(6)
C18 Sc1 C20 53.24(6)
C5 Sc1 C19 120.09(6)
C1 Sc1 C19 90.61(6)
N1 Sc1 C19 121.98(6)
C17 Sc1 C19 54.32(6)
C21 Sc1 C19 53.39(6)
C18 Sc1 C19 32.25(6)
C20 Sc1 C19 31.85(6)
C24 N1 C25 108.54(14)
C24 N1 C23 107.50(14)
C25 N1 C23 110.25(15)
C24 N1 Sc1 109.79(11)
C25 N1 Sc1 109.46(11)
C23 N1 Sc1 111.23(10)
C1 Si1 C3 112.67(9)
C1 Si1 C2 110.44(10)
C3 Si1 C2 107.99(12)
C1 Si1 C4 113.95(9)
C3 Si1 C4 105.59(10)
C2 Si1 C4 105.76(10)
C5 Si2 C6 110.02(9)
C5 Si2 C7 111.37(9)
C6 Si2 C7 107.19(10)
C5 Si2 C8 114.83(9)
C6 Si2 C8 108.72(10)
C7 Si2 C8 104.31(10)
Si1 C1 Sc1 129.82(10)
Si1 C1 H1A 104.8
Sc1 C1 H1A 104.8
Si1 C1 H1B 104.8
Sc1 C1 H1B 104.8
H1A C1 H1B 105.8
Si1 C2 H2A 109.5
Si1 C2 H2B 109.5
H2A C2 H2B 109.5
Si1 C2 H2C 109.5
H2A C2 H2C 109.5
H2B C2 H2C 109.5
Si1 C3 H3A 109.5
Si1 C3 H3B 109.5
H3A C3 H3B 109.5
Si1 C3 H3C 109.5
H3A C3 H3C 109.5
H3B C3 H3C 109.5
Si1 C4 H4A 109.5
Si1 C4 H4B 109.5
H4A C4 H4B 109.5
Si1 C4 H4C 109.5
H4A C4 H4C 109.5
H4B C4 H4C 109.5
Si2 C5 Sc1 140.34(10)
Si2 C5 H5A 102.0
Sc1 C5 H5A 102.0
Si2 C5 H5B 102.0
Sc1 C5 H5B 102.0
H5A C5 H5B 104.7
Si2 C6 H6A 109.5
Si2 C6 H6B 109.5
H6A C6 H6B 109.5
Si2 C6 H6C 109.5
H6A C6 H6C 109.5
H6B C6 H6C 109.5
Si2 C7 H7A 109.5
Si2 C7 H7B 109.5
H7A C7 H7B 109.5
Si2 C7 H7C 109.5
H7A C7 H7C 109.5
H7B C7 H7C 109.5
Si2 C8 H8A 109.5
Si2 C8 H8B 109.5
H8A C8 H8B 109.5
Si2 C8 H8C 109.5
H8A C8 H8C 109.5
H8B C8 H8C 109.5
C10 C9 C18 119.46(19)
C10 C9 H9 120.3
C18 C9 H9 120.3
C9 C10 C11 121.42(19)
C9 C10 H10 119.3
C11 C10 H10 119.3
C12 C11 C10 121.11(19)
C12 C11 H11 119.4
C10 C11 H11 119.4
C11 C12 C19 119.07(19)
C11 C12 H12 120.5
C19 C12 H12 120.5
C14 C13 C20 119.21(17)
C14 C13 H13 120.4
C20 C13 H13 120.4
C13 C14 C15 121.15(18)
C13 C14 H14 119.4
C15 C14 H14 119.4
C16 C15 C14 121.43(19)
C16 C15 H15 119.3
C14 C15 H15 119.3
C15 C16 C21 119.44(18)
C15 C16 H16 120.3
C21 C16 H16 120.3
C21 C17 C18 107.38(16)
C21 C17 C22 126.35(17)
C18 C17 C22 126.25(17)
C21 C17 Sc1 75.70(10)
C18 C17 Sc1 77.00(10)
C22 C17 Sc1 112.03(12)
C9 C18 C17 132.06(18)
C9 C18 C19 118.80(17)
C17 C18 C19 109.08(17)
C9 C18 Sc1 121.96(12)
C17 C18 Sc1 70.31(10)
C19 C18 Sc1 76.16(10)
C12 C19 C20 132.42(18)
C12 C19 C18 120.12(18)
C20 C19 C18 107.19(16)
C12 C19 Sc1 124.81(12)
C20 C19 Sc1 73.23(10)
C18 C19 Sc1 71.59(10)
C13 C20 C19 132.55(17)
C13 C20 C21 119.91(17)
C19 C20 C21 107.28(16)
C13 C20 Sc1 123.46(12)
C19 C20 Sc1 74.92(10)
C21 C20 Sc1 71.06(9)
C17 C21 C16 132.27(17)
C17 C21 C20 108.94(16)
C16 C21 C20 118.79(17)
C17 C21 Sc1 71.40(10)
C16 C21 Sc1 118.65(13)
C20 C21 Sc1 76.30(10)
C17 C22 C23 110.58(15)
C17 C22 H22A 109.5
C23 C22 H22A 109.5
C17 C22 H22B 109.5
C23 C22 H22B 109.5
H22A C22 H22B 108.1
N1 C23 C22 111.72(15)
N1 C23 H23A 109.3
C22 C23 H23A 109.3
N1 C23 H23B 109.3
C22 C23 H23B 109.3
H23A C23 H23B 107.9
N1 C24 H24A 109.5
N1 C24 H24B 109.5
H24A C24 H24B 109.5
N1 C24 H24C 109.5
H24A C24 H24C 109.5
H24B C24 H24C 109.5
N1 C25 H25A 109.5
N1 C25 H25B 109.5
H25A C25 H25B 109.5
N1 C25 H25C 109.5
H25A C25 H25C 109.5
H25B C25 H25C 109.5

loop_
_geom_bond_atom_site_label_1
_geom_bond_atom_site_label_2
_geom_bond_distance
Sc1 C5 2.1990(19)
Sc1 C1 2.2109(18)
Sc1 N1 2.2884(15)
Sc1 C17 2.4731(18)
Sc1 C21 2.5285(18)
Sc1 C18 2.5594(18)
Sc1 C20 2.5972(17)
Sc1 C19 2.6192(17)
N1 C24 1.473(2)
N1 C25 1.482(2)
N1 C23 1.488(2)
Si1 C1 1.8437(19)
Si1 C3 1.867(2)
Si1 C2 1.873(2)
Si1 C4 1.872(2)
Si2 C5 1.8387(19)
Si2 C6 1.872(2)
Si2 C7 1.871(2)
Si2 C8 1.876(2)
C1 H1A 0.9900
C1 H1B 0.9900
C2 H2A 0.9800
C2 H2B 0.9800
C2 H2C 0.9800
C3 H3A 0.9800
C3 H3B 0.9800
C3 H3C 0.9800
C4 H4A 0.9800
C4 H4B 0.9800
C4 H4C 0.9800
C5 H5A 0.9900
C5 H5B 0.9900
C6 H6A 0.9800
C6 H6B 0.9800
C6 H6C 0.9800
C7 H7A 0.9800
C7 H7B 0.9800
C7 H7C 0.9800
C8 H8A 0.9800
C8 H8B 0.9800
C8 H8C 0.9800
C9 C10 1.365(3)
C9 C18 1.416(3)
C9 H9 0.9500
C10 C11 1.411(3)
C10 H10 0.9500
C11 C12 1.368(3)
C11 H11 0.9500
C12 C19 1.410(3)
C12 H12 0.9500
C13 C14 1.366(3)
C13 C20 1.415(3)
C13 H13 0.9500
C14 C15 1.412(3)
C14 H14 0.9500
C15 C16 1.367(3)
C15 H15 0.9500
C16 C21 1.419(3)
C16 H16 0.9500
C17 C21 1.417(3)
C17 C18 1.419(3)
C17 C22 1.503(3)
C18 C19 1.439(3)
C19 C20 1.432(3)
C20 C21 1.442(3)
C22 C23 1.521(3)
C22 H22A 0.9900
C22 H22B 0.9900
C23 H23A 0.9900
C23 H23B 0.9900
C24 H24A 0.9800
C24 H24B 0.9800
C24 H24C 0.9800
C25 H25A 0.9800
C25 H25B 0.9800
C25 H25C 0.9800

loop_
_geom_torsion_atom_site_label_1
_geom_torsion_atom_site_label_2
_geom_torsion_atom_site_label_3
_geom_torsion_atom_site_label_4
_geom_torsion
C5 Sc1 N1 C24 -25.27(13)
C1 Sc1 N1 C24 86.14(13)
C17 Sc1 N1 C24 -148.45(13)
C21 Sc1 N1 C24 -123.38(12)
C18 Sc1 N1 C24 -176.64(12)
C20 Sc1 N1 C24 -133.98(12)
C19 Sc1 N1 C24 -172.29(11)
C5 Sc1 N1 C25 -144.32(12)
C1 Sc1 N1 C25 -32.91(13)
C17 Sc1 N1 C25 92.50(12)
C21 Sc1 N1 C25 117.56(12)
C18 Sc1 N1 C25 64.31(12)
C20 Sc1 N1 C25 106.97(12)
C19 Sc1 N1 C25 68.66(13)
C5 Sc1 N1 C23 93.59(13)
C1 Sc1 N1 C23 -155.00(12)
C17 Sc1 N1 C23 -29.59(12)
C21 Sc1 N1 C23 -4.52(13)
C18 Sc1 N1 C23 -57.77(12)
C20 Sc1 N1 C23 -15.12(15)
C19 Sc1 N1 C23 -53.43(14)
C3 Si1 C1 Sc1 57.21(16)
C2 Si1 C1 Sc1 -63.65(15)
C4 Si1 C1 Sc1 177.49(11)
C5 Sc1 C1 Si1 42.15(13)
N1 Sc1 C1 Si1 -72.82(13)
C17 Sc1 C1 Si1 -153.63(10)
C21 Sc1 C1 Si1 163.91(9)
C18 Sc1 C1 Si1 -164.90(12)
C20 Sc1 C1 Si1 142.68(11)
C19 Sc1 C1 Si1 163.39(12)
C6 Si2 C5 Sc1 -69.70(17)
C7 Si2 C5 Sc1 171.59(15)
C8 Si2 C5 Sc1 53.33(19)
C1 Sc1 C5 Si2 -105.70(16)
N1 Sc1 C5 Si2 7.67(17)
C17 Sc1 C5 Si2 89.71(17)
C21 Sc1 C5 Si2 104.48(16)
C18 Sc1 C5 Si2 128.37(14)
C20 Sc1 C5 Si2 137.11(15)
C19 Sc1 C5 Si2 155.42(13)
C18 C9 C10 C11 0.4(3)
C9 C10 C11 C12 0.5(3)
C10 C11 C12 C19 -0.6(3)
C20 C13 C14 C15 0.1(3)
C13 C14 C15 C16 -0.9(3)
C14 C15 C16 C21 -0.3(3)
C5 Sc1 C17 C21 27.82(13)
C1 Sc1 C17 C21 -133.07(11)
N1 Sc1 C17 C21 128.95(11)
C18 Sc1 C17 C21 -112.03(15)
C20 Sc1 C17 C21 -36.59(10)
C19 Sc1 C17 C21 -76.02(11)
C5 Sc1 C17 C18 139.85(11)
C1 Sc1 C17 C18 -21.04(14)
N1 Sc1 C17 C18 -119.02(12)
C21 Sc1 C17 C18 112.03(15)
C20 Sc1 C17 C18 75.44(12)
C19 Sc1 C17 C18 36.01(10)
C5 Sc1 C17 C22 -96.01(14)
C1 Sc1 C17 C22 103.10(14)
N1 Sc1 C17 C22 5.12(12)
C21 Sc1 C17 C22 -123.83(18)
C18 Sc1 C17 C22 124.14(19)
C20 Sc1 C17 C22 -160.42(16)
C19 Sc1 C17 C22 160.16(16)
C10 C9 C18 C17 176.01(19)
C10 C9 C18 C19 -1.2(3)
C10 C9 C18 Sc1 -92.4(2)
C21 C17 C18 C9 -174.00(19)
C22 C17 C18 C9 7.8(3)
Sc1 C17 C18 C9 115.7(2)
C21 C17 C18 C19 3.4(2)
C22 C17 C18 C19 -174.82(16)
Sc1 C17 C18 C19 -66.88(12)
C21 C17 C18 Sc1 70.25(12)
C22 C17 C18 Sc1 -107.94(18)
C5 Sc1 C18 C9 163.05(14)
C1 Sc1 C18 C9 35.45(16)
N1 Sc1 C18 C9 -71.37(16)
C17 Sc1 C18 C9 -128.0(2)
C21 Sc1 C18 C9 -166.84(18)
C20 Sc1 C18 C9 152.14(18)
C19 Sc1 C18 C9 115.5(2)
C5 Sc1 C18 C17 -68.97(16)
C1 Sc1 C18 C17 163.44(11)
N1 Sc1 C18 C17 56.61(11)
C21 Sc1 C18 C17 -38.86(10)
C20 Sc1 C18 C17 -79.88(12)
C19 Sc1 C18 C17 -116.48(16)
C5 Sc1 C18 C19 47.51(16)
C1 Sc1 C18 C19 -80.09(11)
N1 Sc1 C18 C19 173.09(11)
C17 Sc1 C18 C19 116.48(16)
C21 Sc1 C18 C19 77.62(11)
C20 Sc1 C18 C19 36.59(10)
C11 C12 C19 C20 -173.37(19)
C11 C12 C19 C18 -0.2(3)
C11 C12 C19 Sc1 87.5(2)
C9 C18 C19 C12 1.0(3)
C17 C18 C19 C12 -176.74(16)
Sc1 C18 C19 C12 120.16(16)
C9 C18 C19 C20 175.79(16)
C17 C18 C19 C20 -1.98(19)
Sc1 C18 C19 C20 -65.08(12)
C9 C18 C19 Sc1 -119.13(16)
C17 C18 C19 Sc1 63.10(12)
C5 Sc1 C19 C12 93.99(18)
C1 Sc1 C19 C12 -12.32(17)
N1 Sc1 C19 C12 -122.53(16)
C17 Sc1 C19 C12 -150.90(19)
C21 Sc1 C19 C12 168.1(2)
C18 Sc1 C19 C12 -114.4(2)
C20 Sc1 C19 C12 130.4(2)
C5 Sc1 C19 C20 -36.45(12)
C1 Sc1 C19 C20 -142.76(11)
N1 Sc1 C19 C20 107.03(11)
C17 Sc1 C19 C20 78.66(11)
C21 Sc1 C19 C20 37.62(10)
C18 Sc1 C19 C20 115.19(15)
C5 Sc1 C19 C18 -151.64(11)
C1 Sc1 C19 C18 102.05(11)
N1 Sc1 C19 C18 -8.16(13)
C17 Sc1 C19 C18 -36.53(10)
C21 Sc1 C19 C18 -77.57(11)
C20 Sc1 C19 C18 -115.19(15)
C14 C13 C20 C19 175.21(18)
C14 C13 C20 C21 1.8(3)
C14 C13 C20 Sc1 -84.2(2)
C12 C19 C20 C13 -0.3(3)
C18 C19 C20 C13 -174.16(19)
Sc1 C19 C20 C13 121.8(2)
C12 C19 C20 C21 173.69(18)
C18 C19 C20 C21 -0.17(19)
Sc1 C19 C20 C21 -64.16(12)
C12 C19 C20 Sc1 -122.2(2)
C18 C19 C20 Sc1 63.99(12)
C5 Sc1 C20 C13 17.60(16)
C1 Sc1 C20 C13 -89.34(16)
N1 Sc1 C20 C13 133.77(14)
C17 Sc1 C20 C13 150.80(18)
C21 Sc1 C20 C13 113.9(2)
C18 Sc1 C20 C13 -168.47(18)
C19 Sc1 C20 C13 -131.4(2)
C5 Sc1 C20 C19 149.01(11)
C1 Sc1 C20 C19 42.07(12)
N1 Sc1 C20 C19 -94.83(11)
C17 Sc1 C20 C19 -77.80(11)
C21 Sc1 C20 C19 -114.69(15)
C18 Sc1 C20 C19 -37.06(10)
C5 Sc1 C20 C21 -96.30(12)
C1 Sc1 C20 C21 156.76(11)
N1 Sc1 C20 C21 19.87(13)
C17 Sc1 C20 C21 36.90(11)
C18 Sc1 C20 C21 77.63(12)
C19 Sc1 C20 C21 114.69(15)
C18 C17 C21 C16 176.65(19)
C22 C17 C21 C16 -5.2(3)
Sc1 C17 C21 C16 -112.2(2)
C18 C17 C21 C20 -3.5(2)
C22 C17 C21 C20 174.72(17)
Sc1 C17 C21 C20 67.69(12)
C18 C17 C21 Sc1 -71.16(12)
C22 C17 C21 Sc1 107.04(18)
C15 C16 C21 C17 -177.98(19)
C15 C16 C21 C20 2.2(3)
C15 C16 C21 Sc1 91.7(2)
C13 C20 C21 C17 177.16(16)
C19 C20 C21 C17 2.26(19)
Sc1 C20 C21 C17 -64.48(12)
C13 C20 C21 C16 -2.9(3)
C19 C20 C21 C16 -177.84(16)
Sc1 C20 C21 C16 115.42(16)
C13 C20 C21 Sc1 -118.36(16)
C19 C20 C21 Sc1 66.74(12)
C5 Sc1 C21 C17 -157.74(11)
C1 Sc1 C21 C17 78.44(14)
N1 Sc1 C21 C17 -48.13(11)
C18 Sc1 C21 C17 38.60(10)
C20 Sc1 C21 C17 115.76(15)
C19 Sc1 C21 C17 79.08(11)
C5 Sc1 C21 C16 -29.07(15)
C1 Sc1 C21 C16 -152.90(14)
N1 Sc1 C21 C16 80.53(14)
C17 Sc1 C21 C16 128.67(19)
C18 Sc1 C21 C16 167.26(17)
C20 Sc1 C21 C16 -115.57(19)
C19 Sc1 C21 C16 -152.25(17)
C5 Sc1 C21 C20 86.50(11)
C1 Sc1 C21 C20 -37.32(17)
N1 Sc1 C21 C20 -163.89(11)
C17 Sc1 C21 C20 -115.76(15)
C18 Sc1 C21 C20 -77.16(11)
C19 Sc1 C21 C20 -36.68(10)
C21 C17 C22 C23 -68.7(2)
C18 C17 C22 C23 109.2(2)
Sc1 C17 C22 C23 19.40(19)
C24 N1 C23 C22 172.63(15)
C25 N1 C23 C22 -69.22(19)
Sc1 N1 C23 C22 52.41(17)
C17 C22 C23 N1 -46.8(2)
